data_7131862
loop_
_publ_author_name
'Roy, Nabanita'
'Datta, Hemanta Kumar'
'Roy, Rajdip'
'Dastidar, Parthasarathi'

_publ_section_title
;
 Designing vehicle-free anti-bacterial topical hydrogel from
 Fmoc-diphenylalanine
;
_journal_name_full 'Chemical Communications'
_journal_paper_doi 10.1039/D3CC01922E
_journal_year 2023
_chemical_absolute_configuration Nboc-L-Phenylalanine
_chemical_formula_moiety 'C7 H11 N2 O2 S, C14 H18 N O4'
_chemical_formula_sum 'C21 H29 N3 O6 S'
_chemical_formula_weight 451.53
_chemical_name_systematic NbocF-MAF
_space_group_crystal_system monoclinic
_space_group_IT_number 4
_space_group_name_Hall 'P 2yb'
_space_group_name_H-M_alt 'P 1 21 1'
_atom_sites_solution_hydrogens mixed
_atom_sites_solution_primary direct
_audit_creation_date 2022-05-05
_audit_creation_method
;
Olex2 1.3
(compiled 2020.11.12 svn.r5f609507 for OlexSys, GUI svn.r6408)
;
_audit_update_record
;
2023-04-13 deposited with the CCDC.	2023-07-04 downloaded from the CCDC.
;
_cell_angle_alpha 90
_cell_angle_beta 104.532(11)
_cell_angle_gamma 90
_cell_formula_units_Z 2
_cell_length_a 10.809(4)
_cell_length_b 6.008(2)
_cell_length_c 17.143(6)
_cell_measurement_reflns_used 1300
_cell_measurement_temperature 197(2)
_cell_measurement_theta_max 24.74
_cell_measurement_theta_min 2.45
_cell_volume 1077.7(7)
_computing_cell_refinement 'SAINT V8.38A (Bruker, 2018)'
_computing_data_reduction 'SAINT V8.38A (Bruker, 2018)'
_computing_molecular_graphics 'Olex2 1.3 (Dolomanov et al., 2009)'
_computing_publication_material 'Olex2 1.3 (Dolomanov et al., 2009)'
_computing_structure_refinement 'SHELXL 2018/3 (Sheldrick, 2015)'
_computing_structure_solution 'XS  (Sheldrick, 2008)'
_diffrn_ambient_temperature 197.48
_diffrn_measured_fraction_theta_full 0.997
_diffrn_measured_fraction_theta_max 0.993
_diffrn_measurement_device_type 'Bruker APEX-II CCD'
_diffrn_measurement_method '\f and \w scans'
_diffrn_radiation_type MoK\a
_diffrn_radiation_wavelength 0.71073
_diffrn_reflns_av_R_equivalents 0.1240
_diffrn_reflns_av_unetI/netI 0.1573
_diffrn_reflns_Laue_measured_fraction_full 0.997
_diffrn_reflns_Laue_measured_fraction_max 0.993
_diffrn_reflns_limit_h_max 12
_diffrn_reflns_limit_h_min -12
_diffrn_reflns_limit_k_max 7
_diffrn_reflns_limit_k_min -7
_diffrn_reflns_limit_l_max 20
_diffrn_reflns_limit_l_min -20
_diffrn_reflns_number 10667
_diffrn_reflns_point_group_measured_fraction_full 0.960
_diffrn_reflns_point_group_measured_fraction_max 0.954
_diffrn_reflns_theta_full 25.242
_diffrn_reflns_theta_max 25.369
_diffrn_reflns_theta_min 2.455
_diffrn_source_current 1.0
_diffrn_source_power 0.05
_diffrn_source_voltage 50.0
_diffrn_standards_number 0
_exptl_absorpt_coefficient_mu 0.194
_exptl_absorpt_correction_T_max 0.7452
_exptl_absorpt_correction_T_min 0.5792
_exptl_absorpt_correction_type multi-scan
_exptl_absorpt_process_details
;
SADABS-2016/2 (Bruker,2016/2) was used for absorption correction.
wR2(int) was 0.1377 before and 0.0935 after correction.
The Ratio of minimum to maximum transmission is 0.7772.
The \l/2 correction factor is Not present.
;
_exptl_crystal_colour 'clear light colourless'
_exptl_crystal_colour_lustre clear
_exptl_crystal_colour_modifier light
_exptl_crystal_colour_primary colourless
_exptl_crystal_density_diffrn 1.392
_exptl_crystal_description needle
_exptl_crystal_F_000 480
_exptl_crystal_preparation 'Gel to crystal transformation in methyl salicylate medium'
_exptl_crystal_recrystallization_method 'slow evaporation'
_exptl_crystal_size_max 0.1
_exptl_crystal_size_mid 0.03
_exptl_crystal_size_min 0.01
_refine_diff_density_max 0.294
_refine_diff_density_min -0.363
_refine_diff_density_rms 0.072
_refine_ls_abs_structure_details
;
 Flack x determined using 618 quotients [(I+)-(I-)]/[(I+)+(I-)]
 (Parsons, Flack and Wagner, Acta Cryst. B69 (2013) 249-259).
;
_refine_ls_abs_structure_Flack 0.17(15)
_refine_ls_extinction_coef 0.026(4)
_refine_ls_extinction_expression Fc^*^=kFc[1+0.001xFc^2^\l^3^/sin(2\q)]^-1/4^
_refine_ls_extinction_method 'SHELXL-2018/3 (Sheldrick 2018)'
_refine_ls_goodness_of_fit_ref 1.004
_refine_ls_hydrogen_treatment mixed
_refine_ls_matrix_type full
_refine_ls_number_parameters 293
_refine_ls_number_reflns 3761
_refine_ls_number_restraints 3
_refine_ls_restrained_S_all 1.004
_refine_ls_R_factor_all 0.1285
_refine_ls_R_factor_gt 0.0622
_refine_ls_shift/su_max 0.000
_refine_ls_shift/su_mean 0.000
_refine_ls_structure_factor_coef Fsqd
_refine_ls_weighting_details 'w=1/[\s^2^(Fo^2^)+(0.0354P)^2^] where P=(Fo^2^+2Fc^2^)/3'
_refine_ls_weighting_scheme calc
_refine_ls_wR_factor_gt 0.1101
_refine_ls_wR_factor_ref 0.1421
_reflns_Friedel_coverage 0.742
_reflns_Friedel_fraction_full 0.914
_reflns_Friedel_fraction_max 0.907
_reflns_number_gt 2268
_reflns_number_total 3761
_reflns_threshold_expression 'I > 2\s(I)'
_cod_data_source_file d3cc01922e3.cif
_cod_data_source_block mo_pd030322_0m_a
_cod_original_cell_volume 1077.6(7)
_cod_database_code 7131862
_shelx_shelxl_version_number 2018/3
_shelx_space_group_comment
;
The symmetry employed for this shelxl refinement is uniquely defined
by the following loop, which should always be used as a source of
symmetry information in preference to the above space-group names.
They are only intended as comments.
;
_olex2_refinement_description
;
1. Fixed Uiso
 At 1.2 times of:
  All C(H) groups, All C(H,H) groups, All N(H) groups, All N(H,H,H) groups
 At 1.5 times of:
  All C(H,H,H) groups
2. Restrained distances
 H2D-N2
 1.017 with sigma of 0.02
 H2E-N2
 1.017 with sigma of 0.02
3.a Ternary CH refined with riding coordinates:
 C6(H6)
3.b Secondary CH2 refined with riding coordinates:
 C7(H7A,H7B), C21(H21A,H21B)
3.c Aromatic/amide H refined with riding coordinates:
 N1(H1), C20(H20), C16(H16), C19(H19), C17(H17), C9(H9), C10(H10), C11(H11),
 C13(H13), C12(H12)
3.d Idealised Me refined as rotating group:
 N3(H3D,H3E,H3F), C2(H2A,H2B,H2C), C1(H1A,H1B,H1C), C3(H3A,H3B,H3C)
;
_olex2_submission_original_sample_id NR01064
_olex2_submission_special_instructions 'No special instructions were received'

loop_
_space_group_symop_operation_xyz
'x, y, z'
'-x, y+1/2, -z'

loop_
_atom_site_label
_atom_site_type_symbol
_atom_site_fract_x
_atom_site_fract_y
_atom_site_fract_z
_atom_site_U_iso_or_equiv
_atom_site_adp_type
_atom_site_occupancy
_atom_site_site_symmetry_order
_atom_site_calc_flag
_atom_site_refinement_flags_posn
_atom_site_refinement_flags_adp
_atom_site_refinement_flags_occupancy
_atom_site_disorder_assembly
_atom_site_disorder_group
S1 S -0.24749(19) 0.1826(3) 0.35519(12) 0.0298(6) Uani 1 1 d . . . . .
O3 O 0.3958(5) 0.7841(8) 0.3982(3) 0.0282(13) Uani 1 1 d . . . . .
O2 O 0.5474(5) 1.0501(9) 0.1585(3) 0.0283(13) Uani 1 1 d . . . . .
O1 O 0.5873(5) 0.6991(9) 0.1214(3) 0.0295(12) Uani 1 1 d . . . . .
O4 O 0.4417(5) 0.5010(9) 0.3265(3) 0.0340(14) Uani 1 1 d . . . . .
O5 O -0.2917(5) 0.2764(9) 0.4203(3) 0.0367(15) Uani 1 1 d . . . . .
O6 O -0.2722(5) -0.0493(9) 0.3353(3) 0.0347(14) Uani 1 1 d . . . . .
N3 N 0.4164(5) 0.2196(11) 0.4460(3) 0.0277(16) Uani 1 1 d . . . . .
H3D H 0.415758 0.318826 0.405767 0.033 Uiso 1 1 calc R U . . .
H3E H 0.398013 0.081275 0.424541 0.033 Uiso 1 1 calc R U . . .
H3F H 0.495070 0.218484 0.481040 0.033 Uiso 1 1 calc R U . . .
N1 N 0.4625(6) 0.7432(10) 0.2036(3) 0.0275(16) Uani 1 1 d . . . . .
H1 H 0.448067 0.599740 0.195821 0.033 Uiso 1 1 calc R U . . .
C14 C 0.4164(6) 0.7011(15) 0.3347(4) 0.0244(17) Uani 1 1 d . . . . .
N2 N -0.3000(7) 0.3320(12) 0.2760(4) 0.0369(19) Uani 1 1 d D . . . .
C20 C 0.0003(7) 0.0426(14) 0.3769(4) 0.0269(19) Uani 1 1 d . . . . .
H20 H -0.034119 -0.093487 0.352570 0.032 Uiso 1 1 calc R U . . .
C15 C -0.0802(7) 0.2178(12) 0.3812(4) 0.0219(17) Uani 1 1 d . . . . .
C4 C 0.6869(7) 0.7634(13) 0.0806(4) 0.0266(19) Uani 1 1 d . . . . .
C16 C -0.0307(7) 0.4211(13) 0.4124(4) 0.0262(19) Uani 1 1 d . . . . .
H16 H -0.085516 0.543960 0.413558 0.031 Uiso 1 1 calc R U . . .
C5 C 0.5340(8) 0.8469(14) 0.1607(4) 0.028(2) Uani 1 1 d . . . . .
C19 C 0.1313(8) 0.0638(14) 0.4078(4) 0.0282(19) Uani 1 1 d . . . . .
H19 H 0.186132 -0.057818 0.404960 0.034 Uiso 1 1 calc R U . . .
C7 C 0.2690(7) 0.9309(13) 0.2256(4) 0.0279(19) Uani 1 1 d . . . . .
H7A H 0.236328 1.006219 0.267759 0.033 Uiso 1 1 calc R U . . .
H7B H 0.268037 1.040404 0.182281 0.033 Uiso 1 1 calc R U . . .
C18 C 0.1821(7) 0.2615(12) 0.4428(4) 0.0229(18) Uani 1 1 d . . . . .
C21 C 0.3196(7) 0.2847(14) 0.4891(4) 0.0277(19) Uani 1 1 d . . . . .
H21A H 0.334812 0.441960 0.506010 0.033 Uiso 1 1 calc R U . . .
H21B H 0.332938 0.193546 0.538584 0.033 Uiso 1 1 calc R U . . .
C17 C 0.1012(7) 0.4418(14) 0.4421(4) 0.0285(19) Uani 1 1 d . . . . .
H17 H 0.136479 0.581477 0.462161 0.034 Uiso 1 1 calc R U . . .
C6 C 0.4077(7) 0.8562(13) 0.2622(4) 0.0255(19) Uani 1 1 d . . . . .
H6 H 0.460313 0.991645 0.281444 0.031 Uiso 1 1 calc R U . . .
C8 C 0.1823(7) 0.7426(13) 0.1918(5) 0.028(2) Uani 1 1 d . . . . .
C2 C 0.7212(7) 0.5451(14) 0.0491(5) 0.040(2) Uani 1 1 d . . . . .
H2A H 0.750593 0.441473 0.094125 0.061 Uiso 1 1 calc R U . . .
H2B H 0.789483 0.568064 0.021645 0.061 Uiso 1 1 calc R U . . .
H2C H 0.645917 0.482981 0.011070 0.061 Uiso 1 1 calc R U . . .
C9 C 0.1303(8) 0.6063(13) 0.2406(5) 0.032(2) Uani 1 1 d . . . . .
H9 H 0.145072 0.640801 0.296266 0.038 Uiso 1 1 calc R U . . .
C1 C 0.6340(8) 0.9223(14) 0.0120(4) 0.037(2) Uani 1 1 d . . . . .
H1A H 0.556199 0.859206 -0.023223 0.055 Uiso 1 1 calc R U . . .
H1B H 0.697728 0.945790 -0.019057 0.055 Uiso 1 1 calc R U . . .
H1C H 0.613880 1.064837 0.033671 0.055 Uiso 1 1 calc R U . . .
C10 C 0.0578(8) 0.4223(15) 0.2107(5) 0.041(2) Uani 1 1 d . . . . .
H10 H 0.024107 0.331197 0.245676 0.049 Uiso 1 1 calc R U . . .
C11 C 0.0342(8) 0.3702(14) 0.1300(5) 0.036(2) Uani 1 1 d . . . . .
H11 H -0.013929 0.241614 0.109089 0.044 Uiso 1 1 calc R U . . .
C13 C 0.1548(7) 0.6926(16) 0.1098(4) 0.033(2) Uani 1 1 d . . . . .
H13 H 0.186580 0.785461 0.074368 0.039 Uiso 1 1 calc R U . . .
C3 C 0.8017(8) 0.8554(14) 0.1428(5) 0.036(2) Uani 1 1 d . . . . .
H3A H 0.781855 1.004930 0.159014 0.054 Uiso 1 1 calc R U . . .
H3B H 0.875536 0.862738 0.119410 0.054 Uiso 1 1 calc R U . . .
H3C H 0.821620 0.757642 0.190097 0.054 Uiso 1 1 calc R U . . .
C12 C 0.0818(8) 0.5089(16) 0.0801(5) 0.040(2) Uani 1 1 d . . . . .
H12 H 0.063865 0.476801 0.024071 0.048 Uiso 1 1 calc R U . . .
H2D H -0.345(9) 0.230(14) 0.233(4) 0.10(4) Uiso 1 1 d D . . . .
H2E H -0.319(13) 0.495(7) 0.271(8) 0.18(6) Uiso 1 1 d D . . . .

loop_
_atom_site_aniso_label
_atom_site_aniso_U_11
_atom_site_aniso_U_22
_atom_site_aniso_U_33
_atom_site_aniso_U_23
_atom_site_aniso_U_13
_atom_site_aniso_U_12
S1 0.0264(12) 0.0306(12) 0.0319(12) 0.0023(11) 0.0066(9) 0.0009(11)
O3 0.028(3) 0.033(3) 0.026(3) -0.004(3) 0.010(2) 0.003(3)
O2 0.029(3) 0.026(3) 0.031(3) 0.004(3) 0.009(3) 0.002(3)
O1 0.032(3) 0.027(3) 0.036(3) -0.003(3) 0.022(2) -0.001(3)
O4 0.043(4) 0.030(3) 0.032(3) 0.002(3) 0.015(3) 0.010(3)
O5 0.030(3) 0.053(4) 0.030(3) -0.006(3) 0.014(3) 0.011(3)
O6 0.030(3) 0.032(3) 0.043(3) -0.002(3) 0.009(3) -0.005(3)
N3 0.020(4) 0.029(4) 0.036(4) 0.004(3) 0.010(3) 0.002(3)
N1 0.032(4) 0.025(4) 0.032(4) -0.003(3) 0.020(3) 0.001(3)
C14 0.015(4) 0.031(5) 0.027(4) 0.005(4) 0.005(3) 0.001(4)
N2 0.041(5) 0.033(5) 0.027(4) 0.013(4) -0.008(4) 0.004(4)
C20 0.028(5) 0.026(4) 0.028(4) -0.007(4) 0.009(4) 0.000(4)
C15 0.023(4) 0.023(5) 0.020(4) 0.002(3) 0.008(3) -0.002(4)
C4 0.021(4) 0.030(5) 0.033(5) -0.006(4) 0.015(4) -0.005(4)
C16 0.025(5) 0.023(4) 0.032(5) 0.002(4) 0.009(4) 0.004(4)
C5 0.024(5) 0.038(6) 0.021(5) 0.004(4) 0.002(4) 0.001(4)
C19 0.032(5) 0.030(5) 0.026(4) 0.000(4) 0.013(4) 0.004(4)
C7 0.026(5) 0.034(5) 0.027(4) 0.004(4) 0.011(4) 0.005(4)
C18 0.026(5) 0.022(4) 0.024(4) 0.001(3) 0.012(4) -0.005(4)
C21 0.020(4) 0.038(5) 0.025(4) -0.005(4) 0.006(4) -0.004(4)
C17 0.030(5) 0.028(5) 0.029(4) -0.001(4) 0.010(4) -0.003(4)
C6 0.017(4) 0.034(5) 0.027(4) -0.004(4) 0.008(4) -0.006(4)
C8 0.021(4) 0.034(5) 0.031(5) 0.003(4) 0.008(4) 0.006(4)
C2 0.033(5) 0.042(5) 0.049(5) -0.006(5) 0.015(4) -0.001(5)
C9 0.032(5) 0.039(6) 0.028(5) 0.006(4) 0.013(4) 0.005(4)
C1 0.040(6) 0.042(5) 0.034(5) 0.008(4) 0.018(4) -0.001(5)
C10 0.040(6) 0.044(6) 0.044(6) 0.008(5) 0.020(5) 0.000(5)
C11 0.030(5) 0.033(5) 0.049(6) 0.005(4) 0.016(5) 0.002(4)
C13 0.025(5) 0.045(5) 0.029(5) 0.008(5) 0.008(4) 0.002(5)
C3 0.030(5) 0.038(5) 0.043(5) -0.005(4) 0.013(4) -0.001(4)
C12 0.030(5) 0.056(6) 0.036(5) -0.006(5) 0.012(4) 0.003(5)

loop_
_atom_type_symbol
_atom_type_description
_atom_type_scat_dispersion_real
_atom_type_scat_dispersion_imag
_atom_type_scat_source
C C 0.0033 0.0016 'International Tables Vol C Tables 4.2.6.8 and 6.1.1.4'
H H 0.0000 0.0000 'International Tables Vol C Tables 4.2.6.8 and 6.1.1.4'
N N 0.0061 0.0033 'International Tables Vol C Tables 4.2.6.8 and 6.1.1.4'
O O 0.0106 0.0060 'International Tables Vol C Tables 4.2.6.8 and 6.1.1.4'
S S 0.1246 0.1234 'International Tables Vol C Tables 4.2.6.8 and 6.1.1.4'

loop_
_geom_angle_atom_site_label_1
_geom_angle_atom_site_label_2
_geom_angle_atom_site_label_3
_geom_angle
_geom_angle_site_symmetry_1
_geom_angle_site_symmetry_3
_geom_angle_publ_flag
O5 S1 O6 118.9(3) . . ?
O5 S1 N2 108.7(4) . . ?
O5 S1 C15 106.1(3) . . ?
O6 S1 N2 109.6(4) . . ?
O6 S1 C15 107.0(3) . . ?
N2 S1 C15 105.6(4) . . ?
C5 O1 C4 121.7(6) . . ?
H3D N3 H3E 109.5 . . ?
H3D N3 H3F 109.5 . . ?
H3E N3 H3F 109.5 . . ?
C21 N3 H3D 109.5 . . ?
C21 N3 H3E 109.5 . . ?
C21 N3 H3F 109.5 . . ?
C5 N1 H1 118.3 . . ?
C5 N1 C6 123.4(7) . . ?
C6 N1 H1 118.3 . . ?
O3 C14 C6 117.9(7) . . ?
O4 C14 O3 124.5(7) . . ?
O4 C14 C6 117.6(6) . . ?
S1 N2 H2D 107(6) . . ?
S1 N2 H2E 130(8) . . ?
H2D N2 H2E 119(10) . . ?
C15 C20 H20 119.8 . . ?
C15 C20 C19 120.4(8) . . ?
C19 C20 H20 119.8 . . ?
C20 C15 S1 121.0(6) . . ?
C20 C15 C16 120.3(7) . . ?
C16 C15 S1 118.4(6) . . ?
O1 C4 C2 102.5(6) . . ?
O1 C4 C1 110.9(6) . . ?
O1 C4 C3 109.0(6) . . ?
C2 C4 C1 110.6(6) . . ?
C2 C4 C3 109.7(7) . . ?
C1 C4 C3 113.5(7) . . ?
C15 C16 H16 120.7 . . ?
C15 C16 C17 118.7(7) . . ?
C17 C16 H16 120.7 . . ?
O2 C5 O1 125.3(8) . . ?
O2 C5 N1 124.3(8) . . ?
O1 C5 N1 110.4(7) . . ?
C20 C19 H19 119.9 . . ?
C18 C19 C20 120.1(8) . . ?
C18 C19 H19 119.9 . . ?
H7A C7 H7B 107.8 . . ?
C6 C7 H7A 109.0 . . ?
C6 C7 H7B 109.0 . . ?
C8 C7 H7A 109.0 . . ?
C8 C7 H7B 109.0 . . ?
C8 C7 C6 113.0(6) . . ?
C19 C18 C21 122.8(7) . . ?
C19 C18 C17 119.1(7) . . ?
C17 C18 C21 117.9(7) . . ?
N3 C21 C18 116.2(6) . . ?
N3 C21 H21A 108.2 . . ?
N3 C21 H21B 108.2 . . ?
C18 C21 H21A 108.2 . . ?
C18 C21 H21B 108.2 . . ?
H21A C21 H21B 107.4 . . ?
C16 C17 H17 119.4 . . ?
C18 C17 C16 121.2(7) . . ?
C18 C17 H17 119.4 . . ?
N1 C6 C14 108.8(6) . . ?
N1 C6 C7 112.2(6) . . ?
N1 C6 H6 108.2 . . ?
C14 C6 C7 111.2(6) . . ?
C14 C6 H6 108.2 . . ?
C7 C6 H6 108.2 . . ?
C9 C8 C7 121.6(7) . . ?
C9 C8 C13 117.7(8) . . ?
C13 C8 C7 120.6(7) . . ?
C4 C2 H2A 109.5 . . ?
C4 C2 H2B 109.5 . . ?
C4 C2 H2C 109.5 . . ?
H2A C2 H2B 109.5 . . ?
H2A C2 H2C 109.5 . . ?
H2B C2 H2C 109.5 . . ?
C8 C9 H9 119.1 . . ?
C10 C9 C8 121.9(8) . . ?
C10 C9 H9 119.1 . . ?
C4 C1 H1A 109.5 . . ?
C4 C1 H1B 109.5 . . ?
C4 C1 H1C 109.5 . . ?
H1A C1 H1B 109.5 . . ?
H1A C1 H1C 109.5 . . ?
H1B C1 H1C 109.5 . . ?
C9 C10 H10 120.0 . . ?
C11 C10 C9 120.1(8) . . ?
C11 C10 H10 120.0 . . ?
C10 C11 H11 120.6 . . ?
C10 C11 C12 118.7(8) . . ?
C12 C11 H11 120.6 . . ?
C8 C13 H13 119.9 . . ?
C12 C13 C8 120.2(8) . . ?
C12 C13 H13 119.9 . . ?
C4 C3 H3A 109.5 . . ?
C4 C3 H3B 109.5 . . ?
C4 C3 H3C 109.5 . . ?
H3A C3 H3B 109.5 . . ?
H3A C3 H3C 109.5 . . ?
H3B C3 H3C 109.5 . . ?
C11 C12 H12 119.3 . . ?
C13 C12 C11 121.4(8) . . ?
C13 C12 H12 119.3 . . ?

loop_
_geom_bond_atom_site_label_1
_geom_bond_atom_site_label_2
_geom_bond_distance
_geom_bond_site_symmetry_2
_geom_bond_publ_flag
S1 O5 1.436(5) . ?
S1 O6 1.443(6) . ?
S1 N2 1.607(7) . ?
S1 C15 1.763(7) . ?
O3 C14 1.267(8) . ?
O2 C5 1.231(9) . ?
O1 C4 1.475(8) . ?
O1 C5 1.330(9) . ?
O4 C14 1.249(10) . ?
N3 H3D 0.9100 . ?
N3 H3E 0.9100 . ?
N3 H3F 0.9100 . ?
N3 C21 1.477(9) . ?
N1 H1 0.8800 . ?
N1 C5 1.347(9) . ?
N1 C6 1.455(9) . ?
C14 C6 1.537(10) . ?
N2 H2D 0.99(3) . ?
N2 H2E 1.00(3) . ?
C20 H20 0.9500 . ?
C20 C15 1.380(10) . ?
C20 C19 1.388(10) . ?
C15 C16 1.386(10) . ?
C4 C2 1.499(11) . ?
C4 C1 1.511(10) . ?
C4 C3 1.523(10) . ?
C16 H16 0.9500 . ?
C16 C17 1.394(10) . ?
C19 H19 0.9500 . ?
C19 C18 1.380(10) . ?
C7 H7A 0.9900 . ?
C7 H7B 0.9900 . ?
C7 C6 1.540(10) . ?
C7 C8 1.491(10) . ?
C18 C21 1.505(10) . ?
C18 C17 1.390(10) . ?
C21 H21A 0.9900 . ?
C21 H21B 0.9900 . ?
C17 H17 0.9500 . ?
C6 H6 1.0000 . ?
C8 C9 1.386(10) . ?
C8 C13 1.395(10) . ?
C2 H2A 0.9800 . ?
C2 H2B 0.9800 . ?
C2 H2C 0.9800 . ?
C9 H9 0.9500 . ?
C9 C10 1.378(11) . ?
C1 H1A 0.9800 . ?
C1 H1B 0.9800 . ?
C1 H1C 0.9800 . ?
C10 H10 0.9500 . ?
C10 C11 1.377(11) . ?
C11 H11 0.9500 . ?
C11 C12 1.384(11) . ?
C13 H13 0.9500 . ?
C13 C12 1.378(12) . ?
C3 H3A 0.9800 . ?
C3 H3B 0.9800 . ?
C3 H3C 0.9800 . ?
C12 H12 0.9500 . ?

loop_
_geom_torsion_atom_site_label_1
_geom_torsion_atom_site_label_2
_geom_torsion_atom_site_label_3
_geom_torsion_atom_site_label_4
_geom_torsion
_geom_torsion_site_symmetry_1
_geom_torsion_site_symmetry_2
_geom_torsion_site_symmetry_3
_geom_torsion_site_symmetry_4
_geom_torsion_publ_flag
S1 C15 C16 C17 172.4(5) . . . . ?
O3 C14 C6 N1 167.1(6) . . . . ?
O3 C14 C6 C7 -68.9(8) . . . . ?
O4 C14 C6 N1 -13.8(9) . . . . ?
O4 C14 C6 C7 110.2(7) . . . . ?
O5 S1 C15 C20 130.6(6) . . . . ?
O5 S1 C15 C16 -44.2(6) . . . . ?
O6 S1 C15 C20 2.6(7) . . . . ?
O6 S1 C15 C16 -172.1(6) . . . . ?
N2 S1 C15 C20 -114.1(6) . . . . ?
N2 S1 C15 C16 71.2(6) . . . . ?
C20 C15 C16 C17 -2.5(11) . . . . ?
C20 C19 C18 C21 170.0(6) . . . . ?
C20 C19 C18 C17 -3.9(11) . . . . ?
C15 C20 C19 C18 -0.4(10) . . . . ?
C15 C16 C17 C18 -1.9(11) . . . . ?
C4 O1 C5 O2 10.3(11) . . . . ?
C4 O1 C5 N1 -169.8(6) . . . . ?
C5 O1 C4 C2 177.4(6) . . . . ?
C5 O1 C4 C1 -64.5(8) . . . . ?
C5 O1 C4 C3 61.1(8) . . . . ?
C5 N1 C6 C14 -141.4(7) . . . . ?
C5 N1 C6 C7 95.1(8) . . . . ?
C19 C20 C15 S1 -171.1(5) . . . . ?
C19 C20 C15 C16 3.6(11) . . . . ?
C19 C18 C21 N3 55.3(10) . . . . ?
C19 C18 C17 C16 5.0(11) . . . . ?
C7 C8 C9 C10 -175.1(7) . . . . ?
C7 C8 C13 C12 175.4(7) . . . . ?
C21 C18 C17 C16 -169.1(6) . . . . ?
C17 C18 C21 N3 -130.8(7) . . . . ?
C6 N1 C5 O2 -9.6(12) . . . . ?
C6 N1 C5 O1 170.5(6) . . . . ?
C6 C7 C8 C9 81.0(9) . . . . ?
C6 C7 C8 C13 -96.4(8) . . . . ?
C8 C7 C6 N1 58.6(8) . . . . ?
C8 C7 C6 C14 -63.6(8) . . . . ?
C8 C9 C10 C11 -0.6(12) . . . . ?
C8 C13 C12 C11 0.0(12) . . . . ?
C9 C8 C13 C12 -2.1(11) . . . . ?
C9 C10 C11 C12 -1.6(12) . . . . ?
C10 C11 C12 C13 1.9(13) . . . . ?
C13 C8 C9 C10 2.4(12) . . . . ?
